data_4323638
loop_
_publ_author_name
'Subodh Kanti Dutta'
'Sujit Baran Kumar'
'Sudeep Bhattacharyya'
'Edward R. T. Tiekink'
'Muktimoy Chaudhury'

_publ_section_title
;
 Intramolecular Electron Transfer in (BzImH)[(LOV)2O] (H2L = S-Methyl
 3-((2-Hydroxyphenyl)methyl)dithiocarbazate): A Novel \m-Oxo Dinuclear
 Oxovanadium(IV/V) Compound with a Trapped-Valence (V2O3)3+ Core
;
_journal_name_full 'Inorganic Chemistry'
_journal_page_first 4954
_journal_page_last 4960
_journal_paper_doi 10.1021/ic970113s
_journal_volume 36
_journal_year 1997
_chemical_formula_sum 'C10 H11 N2 O3 S2 V'
_chemical_formula_weight 322.27
_space_group_IT_number 2
_symmetry_cell_setting triclinic
_symmetry_Int_Tables_number 2
_symmetry_space_group_name_Hall '-P 1'
_symmetry_space_group_name_H-M 'P -1'
_audit_creation_date 'Fri Sep 27 17:27:40 1996'
_audit_creation_method 'from TEXRAY.INF file'
_cell_angle_alpha 100.00(1)
_cell_angle_beta 114.334(8)
_cell_angle_gamma 81.00(1)
_cell_formula_units_Z 4
_cell_length_a 11.045(1)
_cell_length_b 13.429(4)
_cell_length_c 9.611(1)
_cell_measurement_reflns_used 25
_cell_measurement_temperature 293
_cell_measurement_theta_max 49.9
_cell_measurement_theta_min 49.0
_cell_volume 1273.4(4)
_computing_cell_refinement 'MSC/AFC Diffractometer Control'
_computing_data_collection 'MSC/AFC Diffractometer Control'
_computing_data_reduction teXsan
_computing_publication_material teXsan
_computing_structure_refinement teXsan
_computing_structure_solution SAPI91
_diffrn_ambient_temperature 293
_diffrn_measurement_device AFC6R
_diffrn_measurement_method 'omega/2-theta scans'
_diffrn_orient_matrix_UB_11 -0.00082
_diffrn_orient_matrix_UB_12 0.02796
_diffrn_orient_matrix_UB_13 -0.09031
_diffrn_orient_matrix_UB_21 -0.09941
_diffrn_orient_matrix_UB_22 0.00068
_diffrn_orient_matrix_UB_23 -0.04953
_diffrn_orient_matrix_UB_31 -0.00887
_diffrn_orient_matrix_UB_32 0.07062
_diffrn_orient_matrix_UB_33 0.05125
_diffrn_radiation_monochromator graphite
_diffrn_radiation_source 'Rigaku rotating anode'
_diffrn_radiation_type MoKalpha
_diffrn_radiation_wavelength 0.7107
_diffrn_reflns_av_R_equivalents 2.43
_diffrn_reflns_limit_h_max 13
_diffrn_reflns_limit_h_min 0
_diffrn_reflns_limit_k_max 16
_diffrn_reflns_limit_k_min -17
_diffrn_reflns_limit_l_max 11
_diffrn_reflns_limit_l_min -11
_diffrn_reflns_number 4961
_diffrn_reflns_theta_max 27.5
_diffrn_standards_decay_% 0.06
_diffrn_standards_interval_count 400
_diffrn_standards_number 3
_exptl_absorpt_coefficient_mu 0.947
_exptl_absorpt_correction_T_max 1.000
_exptl_absorpt_correction_T_min 0.674
_exptl_absorpt_correction_type refdelf
_exptl_absorpt_process_details Walker&Stuart_DIFABS
_exptl_crystal_colour dark
_exptl_crystal_density_diffrn 1.681
_exptl_crystal_description odd
_exptl_crystal_F_000 656.00
_exptl_crystal_size_max 0.420
_exptl_crystal_size_mid 0.320
_exptl_crystal_size_min 0.240
_refine_diff_density_max 0.34
_refine_diff_density_min -0.46
_refine_ls_extinction_method none
_refine_ls_goodness_of_fit_obs 2.810
_refine_ls_hydrogen_treatment noref
_refine_ls_matrix_type full
_refine_ls_number_parameters 325
_refine_ls_number_reflns 3631
_refine_ls_number_restraints 0
_refine_ls_R_factor_obs 0.0390
_refine_ls_shift/esd_max 0.5730
_refine_ls_structure_factor_coef F
_refine_ls_weighting_scheme sigma
_refine_ls_wR_factor_obs 0.0430
_reflns_number_observed 3631
_reflns_number_total 4701
_reflns_observed_criterion 3.00
_cod_data_source_file ic970113s_1.cif
_cod_data_source_block '[LVO(OMe)]'
_cod_original_cell_volume 1273.4(5)
_cod_original_sg_symbol_H-M 'P -1 '
_cod_original_formula_sum 'C10 H11 N2 O3 S2 V '
_cod_database_code 4323638

loop_
_symmetry_equiv_pos_as_xyz
'   +x,   +y,   +z'
'   -x,   -y,   -z'

loop_
_atom_site_aniso_label
_atom_site_aniso_U_11
_atom_site_aniso_U_22
_atom_site_aniso_U_33
_atom_site_aniso_U_12
_atom_site_aniso_U_13
_atom_site_aniso_U_23
V(1) 0.0374(3) 0.0420(4) 0.0393(3) -0.0003(3) 0.0191(3) 0.0023(3)
V(2) 0.0395(3) 0.0431(4) 0.0386(3) -0.0064(3) 0.0093(3) 0.0094(3)
S(11) 0.0465(5) 0.0685(8) 0.0442(5) -0.0167(5) 0.0200(4) -0.0022(5)
S(12) 0.0561(6) 0.0541(7) 0.0396(5) -0.0048(5) 0.0183(5) 0.0021(5)
S(21) 0.0406(5) 0.0590(7) 0.0465(5) -0.0088(5) 0.0104(4) 0.0146(5)
S(22) 0.0519(6) 0.0472(7) 0.0532(6) -0.0037(5) 0.0229(5) 0.0129(5)
O(11) 0.078(2) 0.040(2) 0.062(2) 0.017(1) 0.038(2) 0.005(1)
O(15) 0.041(1) 0.050(2) 0.042(1) -0.009(1) 0.016(1) 0.009(1)
O(19) 0.043(1) 0.122(3) 0.045(2) -0.017(2) 0.024(1) 0.001(2)
O(21) 0.065(2) 0.038(2) 0.069(2) 0.004(1) 0.022(1) 0.015(1)
O(25) 0.049(1) 0.052(2) 0.041(1) -0.012(1) 0.018(1) -0.001(1)
O(29) 0.052(2) 0.122(3) 0.044(2) -0.035(2) 0.003(1) 0.024(2)
N(11) 0.044(2) 0.034(2) 0.039(2) 0.002(1) 0.021(1) 0.004(1)
N(12) 0.040(2) 0.022(2) 0.039(2) 0.001(1) 0.019(1) 0.003(1)
N(21) 0.042(2) 0.029(2) 0.039(2) 0.002(1) 0.015(1) 0.005(1)
N(22) 0.037(2) 0.026(2) 0.037(2) 0.000(1) 0.013(1) 0.002(1)
C(11) 0.048(2) 0.026(2) 0.040(2) 0.002(2) 0.021(2) 0.004(2)
C(12) 0.065(3) 0.049(3) 0.047(2) 0.005(2) 0.030(2) 0.010(2)
C(13) 0.040(2) 0.019(2) 0.049(2) 0.002(2) 0.023(2) 0.003(2)
C(14) 0.037(2) 0.017(2) 0.048(2) 0.001(1) 0.017(2) -0.003(2)
C(15) 0.040(2) 0.023(2) 0.048(2) 0.001(2) 0.016(2) 0.004(2)
C(16) 0.054(2) 0.037(2) 0.045(2) 0.000(2) 0.014(2) 0.007(2)
C(17) 0.053(2) 0.037(3) 0.055(2) 0.003(2) 0.008(2) -0.001(2)
C(18) 0.038(2) 0.037(3) 0.069(3) 0.000(2) 0.007(2) -0.010(2)
C(19) 0.041(2) 0.035(2) 0.066(3) -0.002(2) 0.024(2) -0.006(2)
C(19') 0.054(3) 0.134(5) 0.097(4) -0.023(3) 0.035(3) 0.018(4)
C(21) 0.045(2) 0.021(2) 0.041(2) 0.000(2) 0.018(2) 0.002(2)
C(22) 0.067(3) 0.063(3) 0.049(2) 0.005(2) 0.026(2) 0.014(2)
C(23) 0.041(2) 0.022(2) 0.043(2) 0.002(2) 0.012(2) 0.001(2)
C(24) 0.041(2) 0.022(2) 0.053(2) -0.002(2) 0.019(2) 0.000(2)
C(25) 0.045(2) 0.020(2) 0.053(2) -0.001(2) 0.022(2) -0.002(2)
C(26) 0.061(3) 0.034(2) 0.062(3) -0.001(2) 0.034(2) 0.002(2)
C(27) 0.061(3) 0.031(2) 0.089(3) 0.001(2) 0.044(3) 0.012(2)
C(28) 0.042(2) 0.036(3) 0.096(3) 0.000(2) 0.030(2) 0.012(2)
C(29) 0.041(2) 0.037(3) 0.062(3) 0.001(2) 0.014(2) 0.007(2)
C(29') 0.054(2) 0.067(3) 0.055(3) -0.014(2) 0.011(2) -0.003(2)

loop_
_atom_site_label
_atom_site_fract_x
_atom_site_fract_y
_atom_site_fract_z
_atom_site_U_iso_or_equiv
_atom_site_thermal_displace_type
_atom_site_calc_flag
_atom_site_calc_attached_atom
V(1) 0.20492(6) 0.09209(5) 0.38733(7) 0.0388(2) Uij ? ?
V(2) 0.78588(6) 0.42217(5) 0.16273(7) 0.0414(2) Uij ? ?
S(11) 0.33215(10) 0.16714(9) 0.6306(1) 0.0520(3) Uij ? ?
S(12) 0.2984(1) 0.18842(9) 0.9183(1) 0.0505(3) Uij ? ?
S(21) 0.64488(9) 0.35982(9) 0.2454(1) 0.0492(3) Uij ? ?
S(22) 0.68509(10) 0.30874(8) 0.5440(1) 0.0490(3) Uij ? ?
O(11) 0.2180(3) -0.0249(2) 0.3923(3) 0.0587(9) Uij ? ?
O(15) 0.0620(2) 0.1306(2) 0.2216(3) 0.0433(7) Uij ? ?
O(19) 0.3287(3) 0.1175(3) 0.3370(3) 0.0679(10) Uij ? ?
O(21) 0.7894(3) 0.5384(2) 0.2203(3) 0.0580(9) Uij ? ?
O(25) 0.9267(2) 0.3813(2) 0.1078(3) 0.0473(8) Uij ? ?
O(29) 0.6560(3) 0.4109(3) -0.0156(3) 0.073(1) Uij ? ?
N(11) 0.1070(3) 0.1410(2) 0.6515(3) 0.0379(9) Uij ? ?
N(12) 0.0685(3) 0.1225(2) 0.4941(3) 0.0329(8) Uij ? ?
N(21) 0.8787(3) 0.3501(2) 0.4824(3) 0.0371(8) Uij ? ?
N(22) 0.9180(3) 0.3755(2) 0.3742(3) 0.0341(8) Uij ? ?
C(11) 0.2284(3) 0.1612(3) 0.7215(4) 0.037(1) Uij ? ?
C(12) 0.1692(4) 0.1649(3) 0.9692(4) 0.052(1) Uij ? ?
C(13) -0.0572(3) 0.1155(3) 0.4221(4) 0.0343(10) Uij ? ?
C(14) -0.1264(3) 0.1053(2) 0.2614(4) 0.0352(10) Uij ? ?
C(15) -0.0666(3) 0.1165(3) 0.1634(4) 0.038(1) Uij ? ?
C(16) -0.1395(4) 0.1137(3) 0.0084(4) 0.047(1) Uij ? ?
C(17) -0.2716(4) 0.1007(3) -0.0512(5) 0.054(1) Uij ? ?
C(18) -0.3335(4) 0.0894(3) 0.0419(5) 0.055(1) Uij ? ?
C(19) -0.2626(4) 0.0922(3) 0.1957(5) 0.048(1) Uij ? ?
C(19') 0.4537(5) 0.1138(5) 0.3533(6) 0.091(2) Uij ? ?
C(21) 0.7537(3) 0.3430(3) 0.4288(4) 0.0357(10) Uij ? ?
C(22) 0.8242(4) 0.3028(3) 0.7222(5) 0.059(1) Uij ? ?
C(23) 1.0458(3) 0.3751(3) 0.4258(4) 0.0376(10) Uij ? ?
C(24) 1.1159(3) 0.3934(3) 0.3393(4) 0.039(1) Uij ? ?
C(25) 1.0550(3) 0.3954(3) 0.1825(4) 0.039(1) Uij ? ?
C(26) 1.1284(4) 0.4087(3) 0.1020(5) 0.050(1) Uij ? ?
C(27) 1.2616(4) 0.4195(3) 0.1787(5) 0.055(1) Uij ? ?
C(28) 1.3240(4) 0.4173(3) 0.3344(6) 0.057(1) Uij ? ?
C(29) 1.2530(4) 0.4036(3) 0.4146(5) 0.049(1) Uij ? ?
C(29') 0.5476(4) 0.3678(4) -0.1200(5) 0.062(1) Uij ? ?
H(12a) 0.1975 0.1777 1.0800 0.0602 Uij ? ?
H(12b) 0.0897 0.2095 0.9207 0.0602 Uij ? ?
H(12c) 0.1496 0.0948 0.9345 0.0602 Uij ? ?
H(13) -0.1088 0.1175 0.4836 0.0402 Uij ? ?
H(16) -0.0968 0.1211 -0.0590 0.0566 Uij ? ?
H(17) -0.3229 0.0994 -0.1612 0.0666 Uij ? ?
H(18) -0.4277 0.0795 -0.0021 0.0644 Uij ? ?
H(19b) 0.4575 0.1483 0.2747 0.1053 Uij ? ?
H(19c) 0.5060 0.1469 0.4541 0.1053 Uij ? ?
H(19a) 0.4894 0.0435 0.3428 0.1053 Uij ? ?
H(19) -0.3071 0.0850 0.2614 0.0685 Uij ? ?
H(22c) 0.8588 0.3688 0.7586 0.0685 Uij ? ?
H(22a) 0.7969 0.2838 0.7971 0.0685 Uij ? ?
H(22b) 0.8933 0.2528 0.7088 0.0685 Uij ? ?
H(23) 1.0977 0.3614 0.5311 0.0440 Uij ? ?
H(26) 1.0858 0.4104 -0.0084 0.0573 Uij ? ?
H(27) 1.3131 0.4289 0.1217 0.0649 Uij ? ?
H(28) 1.4187 0.4254 0.3871 0.0665 Uij ? ?
H(29a) 0.4803 0.3742 -0.0778 0.0730 Uij ? ?
H(29b) 0.5124 0.4016 -0.2121 0.0730 Uij ? ?
H(29c) 0.5718 0.2965 -0.1456 0.0602 Uij ? ?
H(29) 1.2973 0.4008 0.5246 0.0749 Uij ? ?

loop_
_atom_type_symbol
_atom_type_oxidation_number
_atom_type_number_in_cell
_atom_type_scat_dispersion_real
_atom_type_scat_dispersion_imag
_atom_type_scat_source
C 0 40 0.003 0.002 'International Tables'
H 0 44 0.000 0.000 'International Tables'
N 0 8 0.006 0.003 'International Tables'
O 0 12 0.011 0.006 'International Tables'
S 0 8 0.125 0.123 'International Tables'
V 0 4 0.300 0.529 'International Tables'

loop_
_geom_angle_atom_site_label_1
_geom_angle_atom_site_label_2
_geom_angle_atom_site_label_3
_geom_angle
_geom_angle_site_symmetry_1
_geom_angle_site_symmetry_2
_geom_angle_site_symmetry_3
_geom_angle_publ_flag
S(11) V(1) O(11) 108.2(1) ? ? ? yes
S(11) V(1) O(15) 136.72(9) ? ? ? yes
S(11) V(1) O(19) 85.19(9) ? ? ? yes
S(11) V(1) N(12) 77.50(8) ? ? ? yes
O(11) V(1) O(15) 111.4(1) ? ? ? yes
O(11) V(1) O(19) 107.8(2) ? ? ? yes
O(11) V(1) N(12) 93.2(1) ? ? ? yes
O(15) V(1) O(19) 98.6(1) ? ? ? yes
O(15) V(1) N(12) 83.4(1) ? ? ? yes
O(19) V(1) N(12) 156.2(1) ? ? ? yes
S(21) V(2) O(21) 107.7(1) ? ? ? yes
S(21) V(2) O(25) 141.23(9) ? ? ? yes
S(21) V(2) O(29) 84.79(9) ? ? ? yes
S(21) V(2) N(22) 77.68(8) ? ? ? yes
O(21) V(2) O(25) 107.7(1) ? ? ? yes
O(21) V(2) O(29) 106.3(2) ? ? ? yes
O(21) V(2) N(22) 95.3(1) ? ? ? yes
O(25) V(2) O(29) 100.1(1) ? ? ? yes
O(25) V(2) N(22) 83.7(1) ? ? ? yes
O(29) V(2) N(22) 155.5(1) ? ? ? yes
V(1) S(11) C(11) 99.1(1) ? ? ? yes
C(11) S(12) C(12) 101.6(2) ? ? ? yes
V(2) S(21) C(21) 99.3(1) ? ? ? yes
C(21) S(22) C(22) 102.3(2) ? ? ? yes
V(1) O(15) C(15) 134.3(2) ? ? ? yes
V(1) O(19) C(19') 153.5(3) ? ? ? yes
V(2) O(25) C(25) 130.9(2) ? ? ? yes
V(2) O(29) C(29') 152.2(3) ? ? ? yes
N(12) N(11) C(11) 112.5(3) ? ? ? yes
V(1) N(12) N(11) 123.2(2) ? ? ? yes
V(1) N(12) C(13) 123.9(2) ? ? ? yes
N(11) N(12) C(13) 112.6(3) ? ? ? yes
N(22) N(21) C(21) 112.0(3) ? ? ? yes
V(2) N(22) N(21) 124.2(2) ? ? ? yes
V(2) N(22) C(23) 124.0(2) ? ? ? yes
N(21) N(22) C(23) 111.5(3) ? ? ? yes
S(11) C(11) S(12) 115.0(2) ? ? ? yes
S(11) C(11) N(11) 124.1(3) ? ? ? yes
S(12) C(11) N(11) 120.9(3) ? ? ? yes
N(12) C(13) C(14) 125.3(3) ? ? ? yes
C(13) C(14) C(15) 122.0(3) ? ? ? yes
C(13) C(14) C(19) 120.1(3) ? ? ? yes
C(15) C(14) C(19) 117.6(3) ? ? ? yes
O(15) C(15) C(14) 119.4(3) ? ? ? yes
O(15) C(15) C(16) 120.0(3) ? ? ? yes
C(14) C(15) C(16) 120.6(3) ? ? ? yes
C(15) C(16) C(17) 120.0(4) ? ? ? yes
C(16) C(17) C(18) 120.9(4) ? ? ? yes
C(17) C(18) C(19) 119.8(4) ? ? ? yes
C(14) C(19) C(18) 121.1(4) ? ? ? yes
S(21) C(21) S(22) 115.5(2) ? ? ? yes
S(21) C(21) N(21) 125.1(3) ? ? ? yes
S(22) C(21) N(21) 119.3(3) ? ? ? yes
N(22) C(23) C(24) 124.5(3) ? ? ? yes
C(23) C(24) C(25) 122.0(3) ? ? ? yes
C(23) C(24) C(29) 118.7(3) ? ? ? yes
C(25) C(24) C(29) 119.2(3) ? ? ? yes
O(25) C(25) C(24) 120.2(3) ? ? ? yes
O(25) C(25) C(26) 119.7(3) ? ? ? yes
C(24) C(25) C(26) 120.0(3) ? ? ? yes
C(25) C(26) C(27) 119.5(4) ? ? ? yes
C(26) C(27) C(28) 121.3(4) ? ? ? yes
C(27) C(28) C(29) 119.7(4) ? ? ? yes
C(24) C(29) C(28) 120.3(4) ? ? ? yes

loop_
_geom_bond_atom_site_label_1
_geom_bond_atom_site_label_2
_geom_bond_distance
_geom_bond_site_symmetry_1
_geom_bond_site_symmetry_2
_geom_bond_publ_flag
V(1) S(11) 2.318(1) ? ? yes
V(1) O(11) 1.563(3) ? ? yes
V(1) O(15) 1.804(2) ? ? yes
V(1) O(19) 1.723(3) ? ? yes
V(1) N(12) 2.104(3) ? ? yes
V(2) S(21) 2.328(1) ? ? yes
V(2) O(21) 1.564(3) ? ? yes
V(2) O(25) 1.819(2) ? ? yes
V(2) O(29) 1.724(3) ? ? yes
V(2) N(22) 2.089(3) ? ? yes
S(11) C(11) 1.721(4) ? ? yes
S(12) C(11) 1.718(3) ? ? yes
S(12) C(12) 1.773(4) ? ? yes
S(21) C(21) 1.705(3) ? ? yes
S(22) C(21) 1.729(3) ? ? yes
S(22) C(22) 1.772(4) ? ? yes
O(15) C(15) 1.325(4) ? ? yes
O(19) C(19') 1.317(5) ? ? yes
O(25) C(25) 1.326(4) ? ? yes
O(29) C(29') 1.341(4) ? ? yes
N(11) N(12) 1.380(4) ? ? yes
N(11) C(11) 1.276(4) ? ? yes
N(12) C(13) 1.281(4) ? ? yes
N(21) N(22) 1.388(4) ? ? yes
N(21) C(21) 1.273(4) ? ? yes
N(22) C(23) 1.289(4) ? ? yes
C(13) C(14) 1.405(5) ? ? yes
C(14) C(15) 1.394(5) ? ? yes
C(14) C(19) 1.398(4) ? ? yes
C(15) C(16) 1.368(5) ? ? yes
C(16) C(17) 1.358(5) ? ? yes
C(17) C(18) 1.368(6) ? ? yes
C(18) C(19) 1.355(6) ? ? yes
C(23) C(24) 1.418(5) ? ? yes
C(24) C(25) 1.377(5) ? ? yes
C(24) C(29) 1.402(5) ? ? yes
C(25) C(26) 1.379(5) ? ? yes
C(26) C(27) 1.365(5) ? ? yes
C(27) C(28) 1.369(6) ? ? yes
C(28) C(29) 1.355(5) ? ? yes
